data_4340864
loop_
_publ_author_name
'Donakowski, Martin D.'
'Gautier, Romain'
'Lu, Hongcheng'
'Tran, T. Thao'
'Cantwell, Jacqueline R.'
'Halasyamani, P. Shiv'
'Poeppelmeier, Kenneth R.'

_publ_section_title
;
 Syntheses of two vanadium oxide-fluoride materials that differ in phase
 matchability.
;
_journal_issue 3
_journal_name_full 'Inorganic chemistry'
_journal_page_first 765
_journal_page_last 772
_journal_paper_doi 10.1021/ic501486x
_journal_volume 54
_journal_year 2015
_chemical_formula_moiety 'F2 V, 2.67(F), 3.33(O), V, 2(Na)'
_chemical_formula_sum 'F4.67 Na2 O3.33 V2'
_chemical_formula_weight 289.86
_chemical_name_systematic
;
 ?
;
_space_group_crystal_system monoclinic
_space_group_IT_number 4
_space_group_name_Hall 'P 2yb'
_symmetry_space_group_name_Hall 'P 2yb'
_symmetry_space_group_name_H-M 'P 1 21 1'
_audit_creation_date 2014-06-06
_audit_creation_method
;
Olex2 1.2
(compiled 2014.05.21 svn.r2940 for OlexSys, GUI svn.r4846)
;
_cell_angle_alpha 90
_cell_angle_beta 110.787(3)
_cell_angle_gamma 90
_cell_formula_units_Z 2
_cell_length_a 6.3742(3)
_cell_length_b 3.5963(2)
_cell_length_c 14.3641(7)
_cell_measurement_reflns_used 3201
_cell_measurement_temperature 100(2)
_cell_measurement_theta_max 45.212
_cell_measurement_theta_min 3.418
_cell_volume 307.84(3)
_computing_cell_refinement 'SAINT v7.68A (Bruker, 2009)'
_computing_data_collection 'APEX2 V2.1-4 (Bruker, 2007)'
_computing_data_reduction 'SAINT v7.68A (Bruker, 2009)'
_computing_molecular_graphics 'Olex2 (Dolomanov et al., 2009)'
_computing_publication_material 'Olex2 (Dolomanov et al., 2009)'
_computing_structure_refinement 'ShelXL (Sheldrick, 2008)'
_diffrn_ambient_temperature 100.05
_diffrn_detector_area_resol_mean 8
_diffrn_measured_fraction_theta_full 0.997
_diffrn_measured_fraction_theta_max 0.999
_diffrn_measurement_device_type 'Bruker Kappa APEX CCD area detector'
_diffrn_measurement_method '\w and \f scans'
_diffrn_radiation_monochromator graphite
_diffrn_radiation_type MoK\a
_diffrn_radiation_wavelength 0.71073
_diffrn_reflns_av_R_equivalents 0.0543
_diffrn_reflns_av_unetI/netI 0.0522
_diffrn_reflns_Laue_measured_fraction_full 0.997
_diffrn_reflns_Laue_measured_fraction_max 0.999
_diffrn_reflns_limit_h_max 12
_diffrn_reflns_limit_h_min -12
_diffrn_reflns_limit_k_max 2
_diffrn_reflns_limit_k_min -6
_diffrn_reflns_limit_l_max 27
_diffrn_reflns_limit_l_min -27
_diffrn_reflns_number 10434
_diffrn_reflns_point_group_measured_fraction_full 0.701
_diffrn_reflns_point_group_measured_fraction_max 0.623
_diffrn_reflns_theta_full 25.242
_diffrn_reflns_theta_max 43.097
_diffrn_reflns_theta_min 3.210
_diffrn_source 'sealed tube'
_diffrn_standards_number 0
_exptl_absorpt_coefficient_mu 3.236
_exptl_absorpt_correction_T_max 0.7429
_exptl_absorpt_correction_T_min 0.6514
_exptl_absorpt_correction_type multi-scan
_exptl_absorpt_process_details
;
SADABS-2008/1 (Bruker,2008) was used for absorption correction.
wR2(int) was 0.0825 before and 0.0629 after correction.
The Ratio of minimum to maximum transmission is 0.8768.
The \l/2 correction factor is 0.0015.
;
_exptl_crystal_colour 'clear blue'
_exptl_crystal_colour_lustre clear
_exptl_crystal_colour_primary blue
_exptl_crystal_density_diffrn 3.127
_exptl_crystal_description platelet
_exptl_crystal_F_000 273.3
_exptl_crystal_size_max 0.056
_exptl_crystal_size_mid 0.03
_exptl_crystal_size_min 0.03
_refine_diff_density_max 0.733
_refine_diff_density_min -0.890
_refine_diff_density_rms 0.184
_refine_ls_abs_structure_details
;
 Classical Flack method preferred over Parsons because s.u. lower.
;
_refine_ls_abs_structure_Flack 0.03(3)
_refine_ls_extinction_coef 0.014(3)
_refine_ls_extinction_expression Fc^*^=kFc[1+0.001xFc^2^\l^3^/sin(2\q)]^-1/4^
_refine_ls_extinction_method SHELXL
_refine_ls_goodness_of_fit_ref 1.011
_refine_ls_hydrogen_treatment undef
_refine_ls_matrix_type full
_refine_ls_number_parameters 134
_refine_ls_number_reflns 2843
_refine_ls_number_restraints 1
_refine_ls_restrained_S_all 1.011
_refine_ls_R_factor_all 0.0530
_refine_ls_R_factor_gt 0.0331
_refine_ls_shift/su_max 0.045
_refine_ls_shift/su_mean 0.006
_refine_ls_structure_factor_coef Fsqd
_refine_ls_weighting_details 'w=1/[\s^2^(Fo^2^)+(0.0480P)^2^+0.0100P] where P=(Fo^2^+2Fc^2^)/3'
_refine_ls_weighting_scheme calc
_refine_ls_wR_factor_gt 0.0859
_refine_ls_wR_factor_ref 0.1014
_reflns_Friedel_coverage 0.125
_reflns_Friedel_fraction_full 0.281
_reflns_Friedel_fraction_max 0.155
_reflns_number_gt 1859
_reflns_number_total 2843
_reflns_threshold_expression 'I > 2\s(I)'
_cod_data_source_file ic501486x_si_001.cif
_cod_data_source_block NaVO2-xF2+x
_cod_depositor_comments 'Adding full bibliography for 4340863--4340864.cif.'
_cod_original_sg_symbol_H-M 'P 21'
_cod_database_code 4340864
_shelxl_version_number 2013-4
_shelx_space_group_comment
;
The symmetry employed for this shelxl refinement is uniquely defined
by the following loop, which should always be used as a source of
symmetry information in preference to the above space-group names.
They are only intended as comments.
;
_shelx_estimated_absorpt_t_max 0.909
_shelx_estimated_absorpt_t_min 0.840
_olex2_refinement_description
;
1. Shared sites
{O2D, F2D}
{O6D, F6D}
2. Uiso/Uaniso restraints and constraints
Uanis(V2A) = Uanis(V2B)
Uanis(V1A) = Uanis(V1B)
Uanis(O4A) = Uanis(O4B)
Uanis(O8A) = Uanis(O8B)
Uanis(F5A) = Uanis(F5B)
Uanis(O2D) = Uanis(F2D)
Uanis(O6D) = Uanis(F6D)
Uanis(Na2B) = Uanis(Na2B)
Uanis(F7A) = Uanis(F7B)
3. Others
 Sof(V2B)=1-FVAR(1)
 Sof(V2A)=FVAR(1)
 Sof(V1B)=1-FVAR(2)
 Sof(V1A)=FVAR(2)
 Sof(O4B)=1-FVAR(3)
 Sof(O4A)=FVAR(3)
 Sof(O8B)=1-FVAR(4)
 Sof(O8A)=FVAR(4)
 Sof(F5B)=1-FVAR(5)
 Sof(F5A)=FVAR(5)
 Sof(F7B)=1-FVAR(6)
 Sof(F7A)=FVAR(6)
 Fixed Sof: F2D(0.33333) F6D(0.33333) O2D(0.66666) O6D(0.66666)
;

loop_
_symmetry_equiv_pos_as_xyz
'x, y, z'
'-x, y+1/2, -z'

loop_
_atom_site_label
_atom_site_type_symbol
_atom_site_fract_x
_atom_site_fract_y
_atom_site_fract_z
_atom_site_U_iso_or_equiv
_atom_site_adp_type
_atom_site_occupancy
_atom_site_site_symmetry_order
_atom_site_calc_flag
_atom_site_refinement_flags_occupancy
V1A V 0.6374(4) 0.5126(6) 0.60636(18) 0.00621(15) Uani 0.246(4) 1 d P
V1B V 0.63825(16) 0.42630(15) 0.60752(7) 0.00621(15) Uani 0.754(4) 1 d P
V2A V 0.3634(2) -0.0305(4) 0.89389(11) 0.00758(17) Uani 0.675(7) 1 d P
V2B V 0.3579(5) -0.0847(10) 0.8902(2) 0.00758(17) Uani 0.325(7) 1 d P
Na1 Na 0.1342(2) -0.0267(5) 0.60397(11) 0.0068(2) Uani 1 1 d .
Na2B Na 0.8663(3) 0.4374(5) 0.89636(14) 0.0155(4) Uani 1 1 d .
F1 F 0.8792(4) 0.4756(7) 0.55855(16) 0.0068(3) Uani 1 1 d .
F2D F 0.5938(4) 0.9662(6) 0.57061(19) 0.0073(3) Uani 0.3333 1 d P
F3 F 0.3591(4) 0.4742(7) 0.62025(17) 0.0076(3) Uani 1 1 d .
F5A F 0.1190(16) -0.024(2) 0.9438(7) 0.0094(7) Uani 0.41(2) 1 d P
F5B F 0.1224(11) -0.088(2) 0.9398(5) 0.0094(7) Uani 0.59(2) 1 d P
F6D F 0.4061(5) 0.4408(6) 0.9293(2) 0.0137(5) Uani 0.3333 1 d P
F7A F 0.6388(14) -0.022(2) 0.8802(6) 0.0104(7) Uani 0.441(17) 1 d P
F7B F 0.6423(11) -0.095(2) 0.8790(5) 0.0104(7) Uani 0.559(17) 1 d P
O2D O 0.5938(4) 0.9662(6) 0.57061(19) 0.0073(3) Uani 0.6667 1 d P
O4A O 0.7889(15) 0.521(3) 0.7216(7) 0.0115(6) Uani 0.273(16) 1 d P
O4B O 0.7883(8) 0.4163(16) 0.7224(4) 0.0115(6) Uani 0.727(16) 1 d P
O6D O 0.4061(5) 0.4408(6) 0.9293(2) 0.0137(5) Uani 0.6667 1 d P
O8A O 0.2125(13) -0.015(3) 0.7794(5) 0.0103(9) Uani 0.57(2) 1 d P
O8B O 0.2107(18) -0.087(3) 0.7751(8) 0.0103(9) Uani 0.43(2) 1 d P

loop_
_atom_site_aniso_label
_atom_site_aniso_U_11
_atom_site_aniso_U_22
_atom_site_aniso_U_33
_atom_site_aniso_U_23
_atom_site_aniso_U_13
_atom_site_aniso_U_12
V1A 0.00484(19) 0.0083(4) 0.0058(2) 0.00219(19) 0.00224(15) 0.00091(19)
V1B 0.00484(19) 0.0083(4) 0.0058(2) 0.00219(19) 0.00224(15) 0.00091(19)
V2A 0.00522(19) 0.0126(4) 0.0054(2) -0.0024(3) 0.00240(15) -0.0012(3)
V2B 0.00522(19) 0.0126(4) 0.0054(2) -0.0024(3) 0.00240(15) -0.0012(3)
Na1 0.0086(4) 0.0049(3) 0.0074(4) 0.0002(3) 0.0033(3) -0.0002(4)
Na2B 0.0097(5) 0.0286(11) 0.0088(5) -0.0009(4) 0.0039(4) -0.0001(5)
F1 0.0062(5) 0.0073(4) 0.0080(6) -0.0003(5) 0.0038(4) -0.0011(5)
F2D 0.0085(7) 0.0038(5) 0.0101(7) -0.0006(5) 0.0039(5) 0.0002(5)
F3 0.0062(6) 0.0069(4) 0.0114(6) 0.0005(5) 0.0054(5) -0.0005(4)
F5A 0.0075(7) 0.014(2) 0.0072(8) -0.0022(11) 0.0037(6) 0.0030(12)
F5B 0.0075(7) 0.014(2) 0.0072(8) -0.0022(11) 0.0037(6) 0.0030(12)
F6D 0.0110(8) 0.0202(12) 0.0115(8) 0.0006(6) 0.0058(7) 0.0002(6)
F7A 0.0086(7) 0.011(2) 0.0126(8) -0.0010(13) 0.0054(6) 0.0030(12)
F7B 0.0086(7) 0.011(2) 0.0126(8) -0.0010(13) 0.0054(6) 0.0030(12)
O2D 0.0085(7) 0.0038(5) 0.0101(7) -0.0006(5) 0.0039(5) 0.0002(5)
O4A 0.0103(10) 0.0151(17) 0.0097(10) -0.0001(12) 0.0044(8) -0.0020(12)
O4B 0.0103(10) 0.0151(17) 0.0097(10) -0.0001(12) 0.0044(8) -0.0020(12)
O6D 0.0110(8) 0.0202(12) 0.0115(8) 0.0006(6) 0.0058(7) 0.0002(6)
O8A 0.0099(9) 0.015(3) 0.0044(9) -0.0024(14) 0.0012(7) 0.0017(15)
O8B 0.0099(9) 0.015(3) 0.0044(9) -0.0024(14) 0.0012(7) 0.0017(15)

loop_
_atom_type_symbol
_atom_type_description
_atom_type_scat_dispersion_real
_atom_type_scat_dispersion_imag
_atom_type_scat_source
O O 0.0106 0.0060 'International Tables Vol C Tables 4.2.6.8 and 6.1.1.4'
F F 0.0171 0.0103 'International Tables Vol C Tables 4.2.6.8 and 6.1.1.4'
Na Na 0.0362 0.0249 'International Tables Vol C Tables 4.2.6.8 and 6.1.1.4'
V V 0.3005 0.5294 'International Tables Vol C Tables 4.2.6.8 and 6.1.1.4'

loop_
_geom_angle_atom_site_label_1
_geom_angle_atom_site_label_2
_geom_angle_atom_site_label_3
_geom_angle
_geom_angle_site_symmetry_1
_geom_angle_site_symmetry_3
Na1 V1A Na1 125.06(9) 1_665 1_565
F1 V1A Na1 149.60(13) . 1_565
F1 V1A Na1 36.58(10) . 1_665
F1 V1A F2D 84.04(15) . 1_545
F1 V1A O2D 84.04(15) . 1_545
F1 V1A O2D 83.49(13) . 2_646
F2D V1A Na1 66.70(12) . 1_665
F2D V1A Na1 60.46(12) . 1_565
F2D V1A Na1 113.75(12) 1_545 1_565
F2D V1A Na1 119.21(13) 1_545 1_665
F2D V1A F1 91.40(17) . .
F2D V1A F2D 149.3(2) . 1_545
F2D V1A F3 92.52(17) . .
F2D V1A O2D 149.3(2) . 1_545
F2D V1A O2D 77.22(12) . 2_646
F2D V1A O2D 72.12(11) 1_545 2_646
F3 V1A Na1 32.25(10) . 1_565
F3 V1A Na1 156.21(15) . 1_665
F3 V1A F1 163.74(19) . .
F3 V1A F2D 84.55(15) . 1_545
F3 V1A O2D 82.00(13) . 2_646
F3 V1A O2D 84.55(15) . 1_545
O2D V1A Na1 113.75(12) 1_545 1_565
O2D V1A Na1 119.21(13) 1_545 1_665
O2D V1A Na1 79.37(9) 2_646 1_565
O2D V1A Na1 103.28(10) 2_646 1_665
O2D V1A F2D 0.00(15) 1_545 1_545
O2D V1A O2D 72.12(11) 1_545 2_646
O4A V1A Na1 102.2(4) . 1_565
O4A V1A Na1 77.8(4) . 1_665
O4A V1A F1 96.1(4) . .
O4A V1A F2D 105.1(4) . 1_545
O4A V1A F2D 105.6(4) . .
O4A V1A F3 98.0(4) . .
O4A V1A O2D 105.1(4) . 1_545
O4A V1A O2D 177.2(4) . 2_646
O4A V1A O4B 13.3(3) . .
O4B V1A Na1 107.8(2) . 1_565
O4B V1A Na1 84.6(2) . 1_665
O4B V1A F1 95.4(2) . .
O4B V1A F2D 118.9(3) . .
O4B V1A F2D 91.8(2) . 1_545
O4B V1A F3 96.5(2) . .
O4B V1A O2D 163.9(3) . 2_646
O4B V1A O2D 91.8(2) . 1_545
Na1 V1B Na1 125.83(6) 1_655 .
F1 V1B Na1 150.44(9) . .
F1 V1B Na1 37.47(8) . 1_655
F1 V1B F2D 82.50(12) . .
F1 V1B O2D 82.94(10) . 2_646
F2D V1B Na1 60.85(10) 1_545 .
F2D V1B Na1 113.21(9) . .
F2D V1B Na1 118.70(9) . 1_655
F2D V1B Na1 66.97(10) 1_545 1_655
F2D V1B F1 92.37(13) 1_545 .
F2D V1B F2D 148.47(15) 1_545 .
F2D V1B F3 93.47(13) 1_545 .
F2D V1B O2D 72.10(9) . 2_646
F2D V1B O2D 76.40(8) 1_545 2_646
F3 V1B Na1 32.87(9) . .
F3 V1B Na1 157.78(10) . 1_655
F3 V1B F1 161.69(11) . .
F3 V1B F2D 83.46(12) . .
F3 V1B O2D 81.60(10) . 2_646
O2D V1B Na1 66.97(10) 1_545 1_655
O2D V1B Na1 102.71(7) 2_646 1_655
O2D V1B Na1 60.85(10) 1_545 .
O2D V1B Na1 78.87(7) 2_646 .
O2D V1B F1 92.37(13) 1_545 .
O2D V1B F2D 0.00(18) 1_545 1_545
O2D V1B F2D 148.47(15) 1_545 .
O2D V1B F3 93.47(13) 1_545 .
O2D V1B O2D 76.40(8) 1_545 2_646
O4A V1B Na1 84.3(4) . 1_655
O4A V1B Na1 108.5(3) . .
O4A V1B F1 95.0(3) . .
O4A V1B F2D 119.2(4) . 1_545
O4A V1B F2D 92.3(4) . .
O4A V1B F3 97.2(3) . .
O4A V1B O2D 164.4(4) . 2_646
O4A V1B O2D 119.2(4) . 1_545
O4B V1B Na1 102.2(2) . .
O4B V1B Na1 78.2(2) . 1_655
O4B V1B F1 96.8(2) . .
O4B V1B F2D 105.6(2) . 1_545
O4B V1B F2D 105.9(2) . .
O4B V1B F3 98.3(2) . .
O4B V1B O2D 178.0(2) . 2_646
O4B V1B O2D 105.6(2) . 1_545
O4B V1B O4A 13.5(3) . .
F5A V2A F6D 88.4(3) . 1_545
F5A V2A F6D 83.2(3) . 2_647
F5A V2A O6D 83.2(3) . 2_647
F5A V2A O6D 88.4(3) . 1_545
F5B V2A F5A 7.1(3) . .
F5B V2A F6D 84.0(2) . 2_647
F5B V2A F6D 81.8(3) . 1_545
F5B V2A O6D 81.8(3) . 1_545
F5B V2A O6D 84.0(2) . 2_647
F6D V2A F5A 86.7(3) . .
F6D V2A F5B 93.8(3) . .
F6D V2A F6D 73.30(11) 1_545 2_647
F6D V2A F6D 76.49(11) . 2_647
F6D V2A F6D 149.8(2) . 1_545
F6D V2A F7A 87.6(3) . .
F6D V2A F7B 95.5(3) . .
F6D V2A O6D 149.8(2) . 1_545
F6D V2A O6D 73.30(11) 1_545 2_647
F6D V2A O6D 76.49(11) . 2_647
F7A V2A F5A 165.3(4) . .
F7A V2A F5B 165.5(3) . .
F7A V2A F6D 89.7(3) . 1_545
F7A V2A F6D 82.3(3) . 2_647
F7A V2A F7B 8.1(3) . .
F7A V2A O6D 89.7(3) . 1_545
F7A V2A O6D 82.3(3) . 2_647
F7B V2A F5A 164.5(4) . .
F7B V2A F5B 161.3(3) . .
F7B V2A F6D 82.4(2) . 2_647
F7B V2A F6D 81.9(3) . 1_545
F7B V2A O6D 81.9(3) . 1_545
F7B V2A O6D 82.4(2) . 2_647
O6D V2A F6D 0.00(13) 2_647 2_647
O6D V2A F6D 0.00(19) 1_545 1_545
O6D V2A F6D 73.30(11) 1_545 2_647
O6D V2A O6D 73.30(11) 1_545 2_647
O8A V2A F5A 96.5(4) . .
O8A V2A F5B 95.6(4) . .
O8A V2A F6D 106.2(4) . 1_545
O8A V2A F6D 179.4(4) . 2_647
O8A V2A F6D 104.0(4) . .
O8A V2A F7A 98.0(4) . .
O8A V2A F7B 97.8(4) . .
O8A V2A O6D 179.4(4) . 2_647
O8A V2A O6D 106.2(4) . 1_545
O8A V2A O8B 9.1(5) . .
O8B V2A F5A 97.4(5) . .
O8B V2A F5B 95.4(5) . .
O8B V2A F6D 113.0(4) . .
O8B V2A F6D 97.2(4) . 1_545
O8B V2A F6D 170.5(4) . 2_647
O8B V2A F7A 97.3(5) . .
O8B V2A F7B 95.8(5) . .
O8B V2A O6D 170.5(4) . 2_647
O8B V2A O6D 97.2(4) . 1_545
Na2B V2B Na2B 123.27(11) 1_445 1_545
F5A V2B Na2B 149.1(3) . 1_545
F5A V2B Na2B 40.1(3) . 1_445
F5A V2B F6D 81.0(3) . .
F5B V2B Na2B 144.3(3) . 1_545
F5B V2B Na2B 33.6(2) . 1_445
F5B V2B F5A 7.0(4) . .
F5B V2B F6D 87.9(3) . .
F6D V2B Na2B 65.86(15) 1_545 1_445
F6D V2B Na2B 113.56(16) . 1_545
F6D V2B Na2B 59.33(14) 1_545 1_545
F6D V2B Na2B 120.07(17) . 1_445
F6D V2B F5A 93.1(3) 1_545 .
F6D V2B F5B 86.9(3) 1_545 .
F6D V2B F6D 146.7(2) 1_545 .
F6D V2B F7A 94.5(3) 1_545 .
F6D V2B F7B 86.8(3) 1_545 .
F7A V2B Na2B 35.6(2) . 1_545
F7A V2B Na2B 158.4(3) . 1_445
F7A V2B F5A 157.8(4) . .
F7A V2B F5B 162.2(4) . .
F7A V2B F6D 81.3(3) . .
F7A V2B F7B 8.1(3) . .
F7B V2B Na2B 27.6(3) . 1_545
F7B V2B Na2B 150.2(3) . 1_445
F7B V2B F5A 162.0(4) . .
F7B V2B F5B 163.7(3) . .
F7B V2B F6D 89.2(3) . .
O6D V2B Na2B 59.33(14) 1_545 1_545
O6D V2B Na2B 65.86(15) 1_545 1_445
O6D V2B F5A 93.1(3) 1_545 .
O6D V2B F5B 86.9(3) 1_545 .
O6D V2B F6D 0.0(2) 1_545 1_545
O6D V2B F6D 146.7(2) 1_545 .
O6D V2B F7A 94.5(3) 1_545 .
O6D V2B F7B 86.8(3) 1_545 .
O8A V2B Na2B 107.6(4) . 1_545
O8A V2B Na2B 83.9(4) . 1_445
O8A V2B F5A 97.0(4) . .
O8A V2B F5B 97.1(4) . .
O8A V2B F6D 116.7(4) . 1_545
O8A V2B F6D 96.6(4) . .
O8A V2B F7A 98.2(5) . .
O8A V2B F7B 99.1(4) . .
O8A V2B O6D 116.7(4) . 1_545
O8A V2B O8B 9.6(5) . .
O8B V2B Na2B 102.4(4) . 1_545
O8B V2B Na2B 79.9(5) . 1_445
O8B V2B F5A 99.0(5) . .
O8B V2B F5B 98.0(5) . .
O8B V2B F6D 107.1(5) . 1_545
O8B V2B F6D 106.1(5) . .
O8B V2B F7A 98.6(5) . .
O8B V2B F7B 98.2(5) . .
O8B V2B O6D 107.1(5) . 1_545
V1A Na1 V1B 178.63(6) 1_445 .
V1B Na1 V1A 54.66(4) 1_455 1_445
V1B Na1 V1B 125.83(6) 1_455 .
Na1 Na1 V1A 94.73(7) 2_556 1_445
Na1 Na1 V1A 65.88(6) 2_546 1_445
Na1 Na1 V1B 115.06(7) 2_546 .
Na1 Na1 V1B 86.61(5) 2_556 .
Na1 Na1 V1B 66.28(5) 2_556 1_455
Na1 Na1 V1B 94.72(6) 2_546 1_455
Na1 Na1 Na1 64.19(5) 2_556 2_546
F1 Na1 V1A 107.22(9) 2_646 1_445
F1 Na1 V1A 28.84(8) 1_445 1_445
F1 Na1 V1A 80.35(8) 1_455 1_445
F1 Na1 V1B 29.48(6) 1_455 1_455
F1 Na1 V1B 107.34(8) 2_646 1_455
F1 Na1 V1B 79.80(7) 1_445 1_455
F1 Na1 V1B 100.47(9) 1_455 .
F1 Na1 V1B 151.42(9) 1_445 .
F1 Na1 V1B 73.96(7) 2_646 .
F1 Na1 Na1 94.39(8) 1_445 2_556
F1 Na1 Na1 42.86(6) 1_445 2_546
F1 Na1 Na1 94.58(8) 1_455 2_546
F1 Na1 Na1 43.87(8) 2_646 2_556
F1 Na1 Na1 42.87(6) 1_455 2_556
F1 Na1 Na1 44.18(8) 2_646 2_546
F1 Na1 F1 87.04(10) 2_646 1_445
F1 Na1 F1 86.74(10) 2_646 1_455
F1 Na1 F1 99.52(10) 1_445 1_455
F1 Na1 O8A 98.3(2) 1_455 .
F1 Na1 O8A 170.6(2) 2_646 .
F1 Na1 O8A 99.8(2) 1_445 .
F1 Na1 O8B 169.4(3) 2_646 .
F3 Na1 V1A 153.72(10) . 1_445
F3 Na1 V1A 99.35(9) 1_545 1_445
F3 Na1 V1B 153.37(9) 1_545 1_455
F3 Na1 V1B 26.50(7) . .
F3 Na1 V1B 99.61(9) . 1_455
F3 Na1 V1B 80.02(7) 1_545 .
F3 Na1 Na1 128.14(10) . 2_546
F3 Na1 Na1 76.85(7) 1_545 2_546
F3 Na1 Na1 128.13(10) 1_545 2_556
F3 Na1 Na1 76.79(6) . 2_556
F3 Na1 F1 170.44(10) . 1_445
F3 Na1 F1 170.57(11) 1_545 1_455
F3 Na1 F1 76.61(10) . 1_455
F3 Na1 F1 84.03(10) . 2_646
F3 Na1 F1 84.35(11) 1_545 2_646
F3 Na1 F1 76.97(10) 1_545 1_445
F3 Na1 F3 105.45(11) 1_545 .
F3 Na1 O8A 89.4(2) . .
F3 Na1 O8A 91.0(2) 1_545 .
F3 Na1 O8B 86.0(3) 1_545 .
F3 Na1 O8B 94.4(3) . .
O8A Na1 V1A 81.5(2) . 1_445
O8A Na1 V1B 80.3(2) . 1_455
O8A Na1 V1B 97.3(2) . .
O8A Na1 Na1 142.3(2) . 2_546
O8A Na1 Na1 140.6(2) . 2_556
O8B Na1 V1A 78.6(3) . 1_445
O8B Na1 V1B 100.1(3) . .
O8B Na1 V1B 83.3(3) . 1_455
O8B Na1 Na1 136.8(3) . 2_546
O8B Na1 Na1 145.9(3) . 2_556
O8B Na1 F1 103.1(3) . 1_455
O8B Na1 F1 95.0(3) . 1_445
O8B Na1 O8A 6.3(4) . .
F5A Na2B F5A 99.7(4) 1_655 1_665
F5A Na2B F5A 83.3(4) 2_657 1_665
F5A Na2B F5A 88.3(4) 1_655 2_657
F5A Na2B F5B 90.3(3) 2_657 1_655
F5A Na2B F5B 84.7(3) 2_657 1_665
F5A Na2B F5B 84.4(3) 1_655 2_657
F5A Na2B F5B 95.9(3) 1_655 1_665
F5A Na2B F5B 3.8(3) 1_655 1_655
F5A Na2B F5B 5.8(3) 2_657 2_657
F5A Na2B F7A 81.6(3) 2_657 1_565
F5A Na2B F7A 167.9(3) 1_655 1_565
F5A Na2B F7B 76.9(3) 1_655 .
F5A Na2B F7B 87.9(3) 2_657 .
F5A Na2B O4A 105.7(4) 1_655 .
F5A Na2B O4A 166.0(4) 2_657 .
F5A Na2B O4B 170.8(3) 2_657 .
F5A Na2B O4B 99.0(3) 1_655 .
F5B Na2B F5A 4.2(3) 1_665 1_665
F5B Na2B F5A 88.2(3) 2_657 1_665
F5B Na2B F5A 103.2(2) 1_655 1_665
F5B Na2B F5B 86.1(3) 2_657 1_655
F5B Na2B F5B 89.4(3) 1_665 2_657
F5B Na2B F5B 99.2(3) 1_665 1_655
F5B Na2B F7A 86.0(3) 2_657 1_565
F5B Na2B F7A 76.6(3) 1_665 1_565
F5B Na2B F7B 82.8(3) 2_657 .
F5B Na2B F7B 169.8(2) 1_665 .
F5B Na2B O4A 169.3(3) 2_657 .
F5B Na2B O4A 93.1(3) 1_665 .
F5B Na2B O4B 169.5(2) 2_657 .
F5B Na2B O4B 100.0(2) 1_665 .
F7A Na2B F5A 169.8(4) . 1_665
F7A Na2B F5A 81.4(3) . 1_655
F7A Na2B F5A 72.5(3) 1_565 1_665
F7A Na2B F5A 86.6(3) . 2_657
F7A Na2B F5B 81.8(3) . 2_657
F7A Na2B F5B 78.3(3) . 1_655
F7A Na2B F5B 171.2(3) 1_565 1_655
F7A Na2B F5B 171.0(3) . 1_665
F7A Na2B F7A 104.6(3) . 1_565
F7A Na2B F7B 101.1(2) . 1_565
F7A Na2B F7B 4.6(3) . .
F7A Na2B O4A 84.5(3) 1_565 .
F7A Na2B O4A 95.9(3) . .
F7A Na2B O4B 88.9(3) . .
F7B Na2B F5A 81.8(3) 1_565 2_657
F7B Na2B F5A 169.6(3) 1_565 1_655
F7B Na2B F5A 76.1(3) 1_565 1_665
F7B Na2B F5A 170.6(3) . 1_665
F7B Na2B F5B 172.1(3) 1_565 1_655
F7B Na2B F5B 80.2(3) 1_565 1_665
F7B Na2B F5B 86.0(3) 1_565 2_657
F7B Na2B F5B 73.8(3) . 1_655
F7B Na2B F7A 3.6(4) 1_565 1_565
F7B Na2B F7A 109.2(2) . 1_565
F7B Na2B F7B 105.7(3) 1_565 .
F7B Na2B O4A 84.2(3) 1_565 .
F7B Na2B O4A 95.8(3) . .
F7B Na2B O4B 91.2(2) 1_565 .
F7B Na2B O4B 88.3(2) . .
O4A Na2B F5A 93.6(4) . 1_665
O4A Na2B F5B 103.7(3) . 1_655
O4B Na2B F5A 100.9(3) . 1_665
O4B Na2B F5B 96.7(2) . 1_655
O4B Na2B F7A 91.8(3) . 1_565
O4B Na2B O4A 9.06(19) . .
V1A F1 V1B 9.35(6) . .
V1A F1 Na1 114.58(15) . 1_665
V1A F1 Na1 121.36(14) . 1_655
V1A F1 Na1 128.50(13) . 2_656
V1B F1 Na1 128.81(12) . 2_656
V1B F1 Na1 122.39(13) . 1_665
V1B F1 Na1 113.05(12) . 1_655
Na1 F1 Na1 92.95(10) 2_656 1_655
Na1 F1 Na1 93.28(10) 2_656 1_665
Na1 F1 Na1 99.52(10) 1_665 1_655
V1A F2D V1A 149.3(2) . 1_565
V1A F2D V1B 146.34(17) . 1_565
V1A F2D V1B 2.13(10) . .
V1B F2D V1A 2.98(8) 1_565 1_565
V1B F2D V1A 151.44(15) . 1_565
V1B F2D V1B 148.47(15) 1_565 .
V1A F3 V1B 9.59(6) . .
V1A F3 Na1 129.94(16) . .
V1A F3 Na1 121.67(15) . 1_565
V1B F3 Na1 120.62(14) . .
V1B F3 Na1 131.16(13) . 1_565
Na1 F3 Na1 105.45(11) 1_565 .
V2A F5A V2B 5.95(12) . .
V2A F5A Na2B 118.9(5) . 1_455
V2A F5A Na2B 128.7(4) . 2_647
V2A F5A Na2B 115.0(4) . 1_445
V2B F5A Na2B 129.5(4) . 2_647
V2B F5A Na2B 122.8(5) . 1_455
V2B F5A Na2B 109.2(4) . 1_445
Na2B F5A Na2B 99.7(4) 1_455 1_445
Na2B F5A Na2B 96.9(4) 1_455 2_647
Na2B F5A Na2B 91.1(4) 2_647 1_445
V2A F5B Na2B 127.7(3) . 2_647
V2A F5B Na2B 112.4(4) . 1_455
V2A F5B Na2B 125.2(4) . 1_445
V2B F5B V2A 6.14(13) . .
V2B F5B Na2B 129.8(3) . 2_647
V2B F5B Na2B 119.4(4) . 1_445
V2B F5B Na2B 116.9(4) . 1_455
Na2B F5B Na2B 93.9(3) 1_445 2_647
Na2B F5B Na2B 99.2(3) 1_445 1_455
Na2B F5B Na2B 90.3(3) 2_647 1_455
V2A F6D V2A 108.36(14) . 2_657
V2A F6D V2A 149.8(2) . 1_565
V2A F6D V2A 101.86(13) 1_565 2_657
V2A F6D V2B 0.23(16) . .
V2A F6D V2B 146.6(2) . 1_565
V2A F6D V2B 149.88(19) 1_565 .
V2B F6D V2A 3.14(12) 1_565 1_565
V2B F6D V2A 108.24(14) . 2_657
V2B F6D V2A 105.00(16) 1_565 2_657
V2B F6D V2B 146.7(2) 1_565 .
V2A F7A V2B 6.21(13) . .
V2A F7A Na2B 123.1(4) . 1_545
V2A F7A Na2B 129.4(4) . .
V2B F7A Na2B 117.5(4) . 1_545
V2B F7A Na2B 135.6(4) . .
Na2B F7A Na2B 104.6(3) . 1_545
V2A F7B Na2B 134.1(4) . 1_545
V2A F7B Na2B 116.8(4) . .
V2B F7B V2A 6.16(13) . .
V2B F7B Na2B 123.0(4) . .
V2B F7B Na2B 128.6(4) . 1_545
Na2B F7B Na2B 105.7(3) 1_545 .
V1A O4A V1B 11.09(10) . .
V1A O4A Na2B 155.2(6) . .
V1B O4A Na2B 149.6(6) . .
V1A O4B Na2B 153.3(3) . .
V1B O4B V1A 10.90(8) . .
V1B O4B Na2B 156.8(3) . .
V2A O8A Na1 156.5(5) . .
V2B O8A V2A 7.28(16) . .
V2B O8A Na1 154.8(5) . .
V2A O8B Na1 154.4(7) . .
V2B O8B V2A 6.78(16) . .
V2B O8B Na1 157.0(7) . .

loop_
_geom_bond_atom_site_label_1
_geom_bond_atom_site_label_2
_geom_bond_distance
_geom_bond_site_symmetry_2
V1A Na1 3.585(3) 1_665
V1A Na1 3.599(3) 1_565
V1A F1 1.902(3) .
V1A F2D 1.703(3) .
V1A F2D 2.025(4) 1_545
V1A F3 1.859(3) .
V1A O2D 2.025(4) 1_545
V1A O2D 2.450(3) 2_646
V1A O4A 1.594(10) .
V1A O4B 1.639(6) .
V1B Na1 3.5727(19) 1_655
V1B Na1 3.5866(19) .
V1B F1 1.911(3) .
V1B F2D 1.730(2) 1_545
V1B F2D 2.006(3) .
V1B F3 1.860(3) .
V1B O2D 2.464(3) 2_646
V1B O2D 1.730(2) 1_545
V1B O4A 1.615(10) .
V1B O4B 1.587(5) .
V2A F5A 1.932(11) .
V2A F5B 1.887(8) .
V2A F6D 2.443(3) 2_647
V2A F6D 1.962(3) 1_545
V2A F6D 1.763(3) .
V2A F7A 1.835(9) .
V2A F7B 1.878(8) .
V2A O6D 2.443(3) 2_647
V2A O6D 1.962(3) 1_545
V2A O8A 1.585(7) .
V2A O8B 1.650(10) .
V2B Na2B 3.603(4) 1_445
V2B Na2B 3.641(4) 1_545
V2B F5A 1.947(11) .
V2B F5B 1.877(9) .
V2B F6D 1.789(4) 1_545
V2B F6D 1.964(4) .
V2B F7A 1.860(10) .
V2B F7B 1.876(8) .
V2B O6D 1.789(4) 1_545
V2B O8A 1.552(8) .
V2B O8B 1.586(10) .
Na1 V1A 3.585(3) 1_445
Na1 V1B 3.5727(19) 1_455
Na1 Na1 3.384(2) 2_556
Na1 Na1 3.384(2) 2_546
Na1 F1 2.362(3) 1_455
Na1 F1 2.306(3) 2_646
Na1 F1 2.349(3) 1_445
Na1 F3 2.257(3) 1_545
Na1 F3 2.262(3) .
Na1 O8A 2.389(8) .
Na1 O8B 2.339(11) .
Na2B F5A 2.268(10) 2_657
Na2B F5A 2.457(10) 1_665
Na2B F5A 2.243(9) 1_655
Na2B F5B 2.330(8) 2_657
Na2B F5B 2.289(8) 1_665
Na2B F5B 2.430(7) 1_655
Na2B F7A 2.155(9) .
Na2B F7A 2.388(7) 1_565
Na2B F7B 2.162(7) 1_565
Na2B F7B 2.348(8) .
Na2B O4A 2.399(10) .
Na2B O4B 2.369(6) .
F1 Na1 2.362(3) 1_655
F1 Na1 2.306(3) 2_656
F1 Na1 2.349(3) 1_665
F2D V1A 2.025(4) 1_565
F2D V1B 1.730(2) 1_565
F3 Na1 2.257(3) 1_565
F5A Na2B 2.243(9) 1_455
F5A Na2B 2.457(10) 1_445
F5A Na2B 2.268(10) 2_647
F5B Na2B 2.289(8) 1_445
F5B Na2B 2.430(7) 1_455
F5B Na2B 2.330(8) 2_647
F6D V2A 2.443(3) 2_657
F6D V2A 1.962(3) 1_565
F6D V2B 1.789(4) 1_565
F7A Na2B 2.388(7) 1_545
F7B Na2B 2.162(7) 1_545

loop_
_geom_torsion_atom_site_label_1
_geom_torsion_atom_site_label_2
_geom_torsion_atom_site_label_3
_geom_torsion_atom_site_label_4
_geom_torsion
_geom_torsion_site_symmetry_1
_geom_torsion_site_symmetry_4
Na1 V1A F2D V1A 92.7(4) 1_565 1_565
Na1 V1A F2D V1A -71.6(4) 1_665 1_565
Na1 V1A F2D V1B -71.8(3) 1_665 1_565
Na1 V1A F2D V1B -85(3) 1_565 .
Na1 V1A F2D V1B 111(3) 1_665 .
Na1 V1A F2D V1B 92.5(3) 1_565 1_565
Na1 V1A F3 V1B 172.3(5) 1_565 .
Na1 V1A F3 V1B -165.7(8) 1_665 .
Na1 V1A F3 Na1 22.1(4) 1_665 1_565
Na1 V1A F3 Na1 157.6(3) 1_565 .
Na1 V1A F3 Na1 179.7(2) 1_665 .
Na1 V1A O4A V1B -118.7(6) 1_665 .
Na1 V1A O4A V1B 117.6(6) 1_565 .
Na1 V1A O4A Na2B 172.1(16) 1_665 .
Na1 V1A O4A Na2B 48.4(16) 1_565 .
Na1 V1A O4B V1B 114.4(6) 1_565 .
Na1 V1A O4B V1B -120.4(6) 1_665 .
Na1 V1A O4B Na2B 120.1(7) 1_665 .
Na1 V1A O4B Na2B -5.1(8) 1_565 .
Na1 V1B F3 V1A 172.4(6) 1_655 .
Na1 V1B F3 V1A -167.0(5) . .
Na1 V1B F3 Na1 -158.2(3) . 1_565
Na1 V1B F3 Na1 -178.86(15) 1_655 1_565
Na1 V1B F3 Na1 -20.6(3) 1_655 .
Na1 V1B O4A V1A 118.6(6) 1_655 .
Na1 V1B O4A V1A -115.4(6) . .
Na1 V1B O4A Na2B -112.1(12) 1_655 .
Na1 V1B O4A Na2B 13.9(13) . .
Na1 V1B O4B V1A -118.7(6) . .
Na1 V1B O4B V1A 116.7(6) 1_655 .
Na1 V1B O4B Na2B -35.7(9) . .
Na1 V1B O4B Na2B -160.3(9) 1_655 .
Na2B V2B F5B V2A -163.2(12) 1_445 .
Na2B V2B F5B V2A 130.2(13) 1_545 .
Na2B V2B F5B Na2B -66.6(5) 1_545 1_445
Na2B V2B F5B Na2B -119.5(5) 1_445 1_455
Na2B V2B F5B Na2B 173.9(2) 1_545 1_455
Na2B V2B F5B Na2B 124.9(7) 1_445 2_647
Na2B V2B F5B Na2B 58.3(7) 1_545 2_647
Na2B V2B F7A V2A -171.8(17) 1_445 .
Na2B V2B F7A V2A -156.8(13) 1_545 .
Na2B V2B F7A Na2B -174.3(3) 1_445 .
Na2B V2B F7A Na2B -159.4(10) 1_545 .
Na2B V2B F7A Na2B -15.0(11) 1_445 1_545
Na2B V2B F7B V2A -171.1(16) 1_445 .
Na2B V2B F7B V2A -154.0(13) 1_545 .
Na2B V2B F7B Na2B -158.5(8) 1_545 .
Na2B V2B F7B Na2B -17.1(9) 1_445 1_545
Na2B V2B F7B Na2B -175.6(2) 1_445 .
Na2B V2B O8A V2A -115.6(15) 1_545 .
Na2B V2B O8A V2A 121.4(15) 1_445 .
Na2B V2B O8A Na1 -4.1(14) 1_545 .
Na2B V2B O8A Na1 -127.1(13) 1_445 .
Na2B V2B O8B V2A -117.5(16) 1_545 .
Na2B V2B O8B V2A 120.4(15) 1_445 .
Na2B V2B O8B Na1 -43.4(18) 1_545 .
Na2B V2B O8B Na1 -165.5(17) 1_445 .
F1 V1A F2D V1A -99.4(4) . 1_565
F1 V1A F2D V1B 83(3) . .
F1 V1A F2D V1B -99.5(3) . 1_565
F1 V1A F3 V1B 62.5(7) . .
F1 V1A F3 Na1 47.8(7) . .
F1 V1A F3 Na1 -109.8(6) . 1_565
F1 V1A O4A V1B -86.8(6) . .
F1 V1A O4A Na2B -156.0(15) . .
F1 V1A O4B V1B -85.4(6) . .
F1 V1A O4B Na2B 155.1(7) . .
F1 V1B F3 V1A -51.8(6) . .
F1 V1B F3 Na1 -43.1(5) . 1_565
F1 V1B F3 Na1 115.2(4) . .
F1 V1B O4A V1A 82.7(6) . .
F1 V1B O4A Na2B -148.0(11) . .
F1 V1B O4B V1A 84.1(6) . .
F1 V1B O4B Na2B 167.1(8) . .
F2D V1A F2D V1A 179.999(1) 1_545 1_565
F2D V1A F2D V1B 3(2) 1_545 .
F2D V1A F2D V1B 179.80(18) 1_545 1_565
F2D V1A F3 V1B 16.9(5) 1_545 .
F2D V1A F3 V1B 166.2(6) . .
F2D V1A F3 Na1 -155.41(15) 1_545 1_565
F2D V1A F3 Na1 2.23(19) 1_545 .
F2D V1A F3 Na1 151.60(17) . .
F2D V1A F3 Na1 -6.0(2) . 1_565
F2D V1A O4A V1B -180.0(7) . .
F2D V1A O4A V1B -1.4(5) 1_545 .
F2D V1A O4A Na2B -70.6(15) 1_545 .
F2D V1A O4A Na2B 110.8(15) . .
F2D V1A O4B V1B 180.0(7) . .
F2D V1A O4B V1B -1.3(5) 1_545 .
F2D V1A O4B Na2B -120.7(7) 1_545 .
F2D V1A O4B Na2B 60.5(8) . .
F2D V1B F3 V1A -160.2(6) 1_545 .
F2D V1B F3 V1A -11.7(5) . .
F2D V1B F3 Na1 6.78(15) 1_545 .
F2D V1B F3 Na1 -151.46(17) 1_545 1_565
F2D V1B F3 Na1 155.27(14) . .
F2D V1B F3 Na1 -2.97(16) . 1_565
F2D V1B O4A V1A 0.0(5) . .
F2D V1B O4A V1A 178.2(6) 1_545 .
F2D V1B O4A Na2B 129.3(11) . .
F2D V1B O4A Na2B -52.5(13) 1_545 .
F2D V1B O4B V1A 0.0(5) . .
F2D V1B O4B V1A 178.5(6) 1_545 .
F2D V1B O4B Na2B -98.5(9) 1_545 .
F2D V1B O4B Na2B 83.0(9) . .
F3 V1A F2D V1A 96.4(4) . 1_565
F3 V1A F2D V1B -81(3) . .
F3 V1A F2D V1B 96.2(3) . 1_565
F3 V1A O4A V1B 85.1(6) . .
F3 V1A O4A Na2B 15.9(16) . .
F3 V1A O4B V1B 83.5(6) . .
F3 V1A O4B Na2B -36.0(8) . .
F3 V1B O4A V1A -83.7(6) . .
F3 V1B O4A Na2B 45.6(12) . .
F3 V1B O4B V1A -85.5(6) . .
F3 V1B O4B Na2B -2.5(9) . .
F5A V2A F5B V2B 174(4) . .
F5A V2A F5B Na2B 36(3) . 1_455
F5A V2A F5B Na2B 156(4) . 1_445
F5A V2A F5B Na2B -73(3) . 2_647
F5A V2A F6D V2A -98.9(5) . 1_565
F5A V2A F6D V2A 83.8(3) . 2_657
F5A V2A F6D V2B -98.5(5) . 1_565
F5A V2A F7A V2B 111(2) . .
F5A V2A F7A Na2B 86.5(15) . 1_545
F5A V2A F7A Na2B -71.1(16) . .
F5A V2A F7B V2B 80.9(18) . .
F5A V2A F7B Na2B -103.4(14) . .
F5A V2A F7B Na2B 52.4(16) . 1_545
F5A V2A O8A V2B -89.8(15) . .
F5A V2A O8A Na1 -174.0(14) . .
F5A V2A O8B V2B -88.4(16) . .
F5A V2A O8B Na1 151.9(14) . .
F5A V2B F5B V2A -6(4) . .
F5A V2B F5B Na2B 157(4) . 1_445
F5A V2B F5B Na2B 37(3) . 1_455
F5A V2B F5B Na2B -78(3) . 2_647
F5A V2B F7A V2A -38.3(13) . .
F5A V2B F7A Na2B 118.4(10) . 1_545
F5A V2B F7A Na2B -40.9(14) . .
F5A V2B F7B V2A -57.9(15) . .
F5A V2B F7B Na2B -62.4(15) . .
F5A V2B F7B Na2B 96.1(13) . 1_545
F5A V2B O8A V2A 83.4(15) . .
F5A V2B O8A Na1 -165.1(13) . .
F5A V2B O8B V2A 84.9(15) . .
F5A V2B O8B Na1 159.1(16) . .
F5B V2A F6D V2A -99.7(5) . 1_565
F5B V2A F6D V2A 83.0(2) . 2_657
F5B V2A F6D V2B -99.3(4) . 1_565
F5B V2A F7A V2B 82.5(18) . .
F5B V2A F7A Na2B -99.8(13) . .
F5B V2A F7A Na2B 57.8(15) . 1_545
F5B V2A F7B V2B 59.0(15) . .
F5B V2A F7B Na2B -125.3(9) . .
F5B V2A F7B Na2B 30.5(13) . 1_545
F5B V2A O8A V2B -82.7(15) . .
F5B V2A O8A Na1 -166.9(14) . .
F5B V2A O8B V2B -81.5(15) . .
F5B V2A O8B Na1 158.8(14) . .
F5B V2B F7A V2A -54.3(14) . .
F5B V2B F7A Na2B 102.4(12) . 1_545
F5B V2B F7A Na2B -56.9(15) . .
F5B V2B F7B V2A -80.9(17) . .
F5B V2B F7B Na2B 73.1(15) . 1_545
F5B V2B F7B Na2B -85.4(14) . .
F5B V2B O8A V2A 90.4(15) . .
F5B V2B O8A Na1 -158.1(13) . .
F5B V2B O8B V2A 91.9(15) . .
F5B V2B O8B Na1 166.0(16) . .
F6D V2A F5B V2B -103.2(12) 2_647 .
F6D V2A F5B V2B -29.2(12) 1_545 .
F6D V2A F5B V2B -179.1(12) . .
F6D V2A F5B Na2B 118.7(3) 2_647 1_455
F6D V2A F5B Na2B 42.7(3) . 1_455
F6D V2A F5B Na2B -47.2(3) 1_545 1_445
F6D V2A F5B Na2B 9.6(4) 2_647 2_647
F6D V2A F5B Na2B 83.5(4) 1_545 2_647
F6D V2A F5B Na2B -66.4(4) . 2_647
F6D V2A F5B Na2B -121.1(4) 2_647 1_445
F6D V2A F5B Na2B 162.9(3) . 1_445
F6D V2A F5B Na2B -167.4(3) 1_545 1_455
F6D V2A F6D V2A 2.7(5) 1_545 2_657
F6D V2A F6D V2A 0.065(13) 2_647 2_657
F6D V2A F6D V2A 177.4(5) 2_647 1_565
F6D V2A F6D V2A 180.001(1) 1_545 1_565
F6D V2A F6D V2B -179.6(3) 1_545 1_565
F6D V2A F6D V2B 177.7(5) 2_647 1_565
F6D V2A F7A V2B 178.6(13) . .
F6D V2A F7A V2B 102.0(13) 2_647 .
F6D V2A F7A V2B 28.8(12) 1_545 .
F6D V2A F7A Na2B 153.9(4) . 1_545
F6D V2A F7A Na2B 4.1(4) 1_545 1_545
F6D V2A F7A Na2B -3.7(5) . .
F6D V2A F7A Na2B -80.4(5) 2_647 .
F6D V2A F7A Na2B -153.5(5) 1_545 .
F6D V2A F7A Na2B 77.3(4) 2_647 1_545
F6D V2A F7B V2B 103.0(13) 2_647 .
F6D V2A F7B V2B 29.0(12) 1_545 .
F6D V2A F7B V2B 178.6(13) . .
F6D V2A F7B Na2B 74.5(5) 2_647 1_545
F6D V2A F7B Na2B 0.4(5) 1_545 1_545
F6D V2A F7B Na2B -155.3(4) 1_545 .
F6D V2A F7B Na2B -81.2(3) 2_647 .
F6D V2A F7B Na2B 150.1(5) . 1_545
F6D V2A F7B Na2B -5.7(4) . .
F6D V2A O8A V2B -178.0(15) . .
F6D V2A O8A V2B 0.4(14) 1_545 .
F6D V2A O8A Na1 -83.8(14) 1_545 .
F6D V2A O8A Na1 97.8(14) . .
F6D V2A O8B V2B -177.9(16) . .
F6D V2A O8B V2B 0.9(15) 1_545 .
F6D V2A O8B Na1 -118.8(14) 1_545 .
F6D V2A O8B Na1 62.3(15) . .
F6D V2B F5B V2A 147.9(12) 1_545 .
F6D V2B F5B V2A 0.8(11) . .
F6D V2B F5B Na2B 76.1(5) 1_545 2_647
F6D V2B F5B Na2B -71.1(5) . 2_647
F6D V2B F5B Na2B 164.0(3) . 1_445
F6D V2B F5B Na2B -48.9(3) 1_545 1_445
F6D V2B F5B Na2B -168.4(3) 1_545 1_455
F6D V2B F5B Na2B 44.5(3) . 1_455
F6D V2B F7A V2A -148.0(13) 1_545 .
F6D V2B F7A V2A -1.2(12) . .
F6D V2B F7A Na2B 155.5(4) . 1_545
F6D V2B F7A Na2B -150.6(6) 1_545 .
F6D V2B F7A Na2B 8.8(4) 1_545 1_545
F6D V2B F7A Na2B -3.8(6) . .
F6D V2B F7B V2A -1.3(12) . .
F6D V2B F7B V2A -148.2(13) 1_545 .
F6D V2B F7B Na2B -152.8(4) 1_545 .
F6D V2B F7B Na2B -5.8(4) . .
F6D V2B F7B Na2B 5.7(4) 1_545 1_545
F6D V2B F7B Na2B 152.7(4) . 1_545
F6D V2B O8A V2A -179.5(17) 1_545 .
F6D V2B O8A V2A 1.7(13) . .
F6D V2B O8A Na1 -68.0(14) 1_545 .
F6D V2B O8A Na1 113.2(13) . .
F6D V2B O8B V2A 1.8(14) . .
F6D V2B O8B V2A -178.9(17) 1_545 .
F6D V2B O8B Na1 -104.8(17) 1_545 .
F6D V2B O8B Na1 75.9(17) . .
F7A V2A F5B V2B -83.8(18) . .
F7A V2A F5B Na2B 29.0(16) . 2_647
F7A V2A F5B Na2B 138.0(12) . 1_455
F7A V2A F5B Na2B -101.7(13) . 1_445
F7A V2A F6D V2A 94.7(5) . 1_565
F7A V2A F6D V2A -82.6(3) . 2_657
F7A V2A F6D V2B 95.1(5) . 1_565
F7A V2A F7B V2B -168(3) . .
F7A V2A F7B Na2B 7(3) . .
F7A V2A F7B Na2B 163(4) . 1_545
F7A V2A O8A V2B 92.4(15) . .
F7A V2A O8A Na1 8.2(15) . .
F7A V2A O8B V2B 91.5(16) . .
F7A V2A O8B Na1 -28.2(15) . .
F7A V2B F5B V2A 53.1(14) . .
F7A V2B F5B Na2B 96.8(12) . 1_455
F7A V2B F5B Na2B -143.7(11) . 1_445
F7A V2B F5B Na2B -18.8(15) . 2_647
F7A V2B F7B V2A 11(3) . .
F7A V2B F7B Na2B 165(4) . 1_545
F7A V2B F7B Na2B 7(3) . .
F7A V2B O8A V2A -80.3(15) . .
F7A V2B O8A Na1 31.2(14) . .
F7A V2B O8B V2A -81.5(15) . .
F7A V2B O8B Na1 -7.4(18) . .
F7B V2A F5B V2B -59.3(15) . .
F7B V2A F5B Na2B -77.3(10) . 1_445
F7B V2A F5B Na2B 162.5(8) . 1_455
F7B V2A F5B Na2B 53.5(12) . 2_647
F7B V2A F6D V2A 96.5(5) . 1_565
F7B V2A F6D V2A -80.8(3) . 2_657
F7B V2A F6D V2B 96.9(5) . 1_565
F7B V2A F7A V2B 12(3) . .
F7B V2A F7A Na2B -13(3) . 1_545
F7B V2A F7A Na2B -171(4) . .
F7B V2A O8A V2B 84.3(15) . .
F7B V2A O8A Na1 0.1(15) . .
F7B V2A O8B V2B 83.5(16) . .
F7B V2A O8B Na1 -36.2(15) . .
F7B V2B F5B V2A 80.6(17) . .
F7B V2B F5B Na2B 8.7(17) . 2_647
F7B V2B F5B Na2B -116.2(13) . 1_445
F7B V2B F5B Na2B 124.3(13) . 1_455
F7B V2B F7A V2A -168(3) . .
F7B V2B F7A Na2B -171(4) . .
F7B V2B F7A Na2B -12(3) . 1_545
F7B V2B O8A V2A -88.5(15) . .
F7B V2B O8A Na1 23.0(14) . .
F7B V2B O8B V2A -89.8(16) . .
F7B V2B O8B Na1 -15.6(18) . .
O2D V1A F2D V1A 179.999(1) 1_545 1_565
O2D V1A F2D V1A 177.6(5) 2_646 1_565
O2D V1A F2D V1B 0(3) 2_646 .
O2D V1A F2D V1B 177.4(4) 2_646 1_565
O2D V1A F2D V1B 179.80(18) 1_545 1_565
O2D V1A F2D V1B 3(2) 1_545 .
O2D V1A F3 V1B 16.9(5) 1_545 .
O2D V1A F3 V1B 89.5(5) 2_646 .
O2D V1A F3 Na1 2.23(19) 1_545 .
O2D V1A F3 Na1 74.89(17) 2_646 .
O2D V1A F3 Na1 -155.41(15) 1_545 1_565
O2D V1A F3 Na1 -82.75(15) 2_646 1_565
O2D V1A O4A V1B -1.4(5) 1_545 .
O2D V1A O4A Na2B -70.6(15) 1_545 .
O2D V1A O4B V1B -1.3(5) 1_545 .
O2D V1A O4B V1B -0.2(8) 2_646 .
O2D V1A O4B Na2B -120.7(7) 1_545 .
O2D V1A O4B Na2B -119.7(9) 2_646 .
O2D V1B F3 V1A -84.5(5) 2_646 .
O2D V1B F3 V1A -160.2(6) 1_545 .
O2D V1B F3 Na1 -151.46(17) 1_545 1_565
O2D V1B F3 Na1 -75.77(16) 2_646 1_565
O2D V1B F3 Na1 82.48(13) 2_646 .
O2D V1B F3 Na1 6.78(15) 1_545 .
O2D V1B O4A V1A 178.2(6) 1_545 .
O2D V1B O4A V1A 0.9(13) 2_646 .
O2D V1B O4A Na2B -52.5(13) 1_545 .
O2D V1B O4A Na2B 130.3(11) 2_646 .
O2D V1B O4B V1A 178.5(6) 1_545 .
O2D V1B O4B Na2B -98.5(9) 1_545 .
O4A V1A F2D V1A -2.6(6) . 1_565
O4A V1A F2D V1B -2.8(5) . 1_565
O4A V1A F3 V1B -87.7(7) . .
O4A V1A F3 Na1 -102.3(4) . .
O4A V1A F3 Na1 100.1(4) . 1_565
O4A V1A O4B V1B -179(2) . .
O4A V1A O4B Na2B 61.4(18) . .
O4A V1B F3 V1A 79.8(7) . .
O4A V1B F3 Na1 88.6(4) . 1_565
O4A V1B F3 Na1 -113.2(4) . .
O4A V1B O4B V1A 0.9(19) . .
O4A V1B O4B Na2B 84(2) . .
O4B V1A F2D V1A -2.4(6) . 1_565
O4B V1A F2D V1B -2.6(5) . 1_565
O4B V1A F3 V1B -74.3(6) . .
O4B V1A F3 Na1 113.4(3) . 1_565
O4B V1A F3 Na1 -88.9(3) . .
O4B V1A O4A V1B 0.9(19) . .
O4B V1A O4A Na2B -68(2) . .
O4B V1B F3 V1A 93.4(6) . .
O4B V1B F3 Na1 102.2(3) . 1_565
O4B V1B F3 Na1 -99.6(2) . .
O4B V1B O4A V1A -179.1(19) . .
O4B V1B O4A Na2B -49.8(15) . .
O6D V2A F5B V2B -103.2(12) 2_647 .
O6D V2A F5B V2B -29.2(12) 1_545 .
O6D V2A F5B Na2B -121.1(4) 2_647 1_445
O6D V2A F5B Na2B -47.2(3) 1_545 1_445
O6D V2A F5B Na2B 9.6(4) 2_647 2_647
O6D V2A F5B Na2B 83.5(4) 1_545 2_647
O6D V2A F5B Na2B 118.7(3) 2_647 1_455
O6D V2A F5B Na2B -167.4(3) 1_545 1_455
O6D V2A F6D V2A 177.4(5) 2_647 1_565
O6D V2A F6D V2A 180.001(1) 1_545 1_565
O6D V2A F6D V2A 2.7(5) 1_545 2_657
O6D V2A F6D V2A 0.065(13) 2_647 2_657
O6D V2A F6D V2B -179.6(3) 1_545 1_565
O6D V2A F6D V2B 177.7(5) 2_647 1_565
O6D V2A F7A V2B 28.8(12) 1_545 .
O6D V2A F7A V2B 102.0(13) 2_647 .
O6D V2A F7A Na2B -153.5(5) 1_545 .
O6D V2A F7A Na2B 4.1(4) 1_545 1_545
O6D V2A F7A Na2B 77.3(4) 2_647 1_545
O6D V2A F7A Na2B -80.4(5) 2_647 .
O6D V2A F7B V2B 29.0(12) 1_545 .
O6D V2A F7B V2B 103.0(13) 2_647 .
O6D V2A F7B Na2B -81.2(3) 2_647 .
O6D V2A F7B Na2B -155.3(4) 1_545 .
O6D V2A F7B Na2B 74.5(5) 2_647 1_545
O6D V2A F7B Na2B 0.4(5) 1_545 1_545
O6D V2A O8A V2B 0.4(14) 1_545 .
O6D V2A O8A Na1 -83.8(14) 1_545 .
O6D V2A O8B V2B 0.9(15) 1_545 .
O6D V2A O8B Na1 -118.8(14) 1_545 .
O6D V2B F5B V2A 147.9(12) 1_545 .
O6D V2B F5B Na2B 76.1(5) 1_545 2_647
O6D V2B F5B Na2B -48.9(3) 1_545 1_445
O6D V2B F5B Na2B -168.4(3) 1_545 1_455
O6D V2B F7A V2A -148.0(13) 1_545 .
O6D V2B F7A Na2B 8.8(4) 1_545 1_545
O6D V2B F7A Na2B -150.6(6) 1_545 .
O6D V2B F7B V2A -148.2(13) 1_545 .
O6D V2B F7B Na2B -152.8(4) 1_545 .
O6D V2B F7B Na2B 5.7(4) 1_545 1_545
O6D V2B O8A V2A -179.5(17) 1_545 .
O6D V2B O8A Na1 -68.0(14) 1_545 .
O6D V2B O8B V2A -178.9(17) 1_545 .
O6D V2B O8B Na1 -104.8(17) 1_545 .
O8A V2A F5B V2B 76.4(12) . .
O8A V2A F5B Na2B 58.5(5) . 1_445
O8A V2A F5B Na2B -170.8(5) . 2_647
O8A V2A F5B Na2B -61.8(4) . 1_455
O8A V2A F6D V2A 179.7(4) . 2_657
O8A V2A F6D V2A -3.0(6) . 1_565
O8A V2A F7A V2B -77.6(13) . .
O8A V2A F7A Na2B 100.1(6) . .
O8A V2A F7A Na2B -102.3(5) . 1_545
O8A V2A F7B V2B -76.4(13) . .
O8A V2A F7B Na2B -105.0(6) . 1_545
O8A V2A F7B Na2B 99.3(5) . .
O8A V2A O8B V2B -173(5) . .
O8A V2A O8B Na1 67(4) . .
O8A V2B F5B V2A -95.6(13) . .
O8A V2B F5B Na2B -167.4(5) . 2_647
O8A V2B F5B Na2B 67.6(5) . 1_445
O8A V2B F5B Na2B -51.9(5) . 1_455
O8A V2B F7A V2A 94.2(13) . .
O8A V2B F7A Na2B 91.7(7) . .
O8A V2B F7A Na2B -109.0(5) . 1_545
O8A V2B F7B V2A 95.3(13) . .
O8A V2B F7B Na2B -110.8(6) . 1_545
O8A V2B F7B Na2B 90.7(5) . .
O8A V2B O8B V2A 7(5) . .
O8A V2B O8B Na1 81(5) . .
O8B V2A F5B V2B 67.3(12) . .
O8B V2A F5B Na2B -70.9(5) . 1_455
O8B V2A F5B Na2B -179.9(5) . 2_647
O8B V2A F5B Na2B 49.3(5) . 1_445
O8B V2A F6D V2A -179.5(5) . 2_657
O8B V2A F6D V2A -2.2(7) . 1_565
O8B V2A F6D V2B -1.9(6) . 1_565
O8B V2A F7A V2B -68.5(13) . .
O8B V2A F7A Na2B 109.2(6) . .
O8B V2A F7A Na2B -93.2(6) . 1_545
O8B V2A F7B V2B -67.5(13) . .
O8B V2A F7B Na2B -96.1(6) . 1_545
O8B V2A F7B Na2B 108.2(5) . .
O8B V2A O8A V2B 6(5) . .
O8B V2A O8A Na1 -78(4) . .
O8B V2B F5B V2A -105.2(13) . .
O8B V2B F5B Na2B 58.0(6) . 1_445
O8B V2B F5B Na2B -177.1(6) . 2_647
O8B V2B F5B Na2B -61.5(5) . 1_455
O8B V2B F7A V2A 103.9(14) . .
O8B V2B F7A Na2B -99.3(6) . 1_545
O8B V2B F7A Na2B 101.3(7) . .
O8B V2B F7B V2A 104.9(14) . .
O8B V2B F7B Na2B -101.1(6) . 1_545
O8B V2B F7B Na2B 100.4(6) . .
O8B V2B O8A V2A -174(4) . .
O8B V2B O8A Na1 -62(4) . .
